data_1549474
loop_
_publ_author_name
'Chen, Chang-Hong'
'Gabba\"i, Fran\,cois P'

_publ_section_title
;
 Large-bite diboranes for the \m(1,2) complexation of hydrazine and
 cyanide.
;
_journal_issue 29
_journal_name_full 'Chemical science'
_journal_page_first 6210
_journal_page_last 6218
_journal_paper_doi 10.1039/c8sc01877d
_journal_volume 9
_journal_year 2018
_chemical_formula_moiety 'C21 H26 Cl2 K O6, C H2 Cl2, C49 H50 B2 N'
_chemical_formula_sum 'C71 H78 B2 Cl4 K N O6'
_chemical_formula_weight 1243.86
_space_group_crystal_system monoclinic
_space_group_IT_number 14
_space_group_name_Hall '-P 2ybc'
_space_group_name_H-M_alt 'P 1 21/c 1'
_symmetry_space_group_name_Hall '-P 2ybc'
_symmetry_space_group_name_H-M 'P 1 21/c 1'
_atom_sites_solution_hydrogens mixed
_audit_creation_date 2017-07-07
_audit_creation_method
;
Olex2 1.2
(compiled 2017.03.28 svn.r3405 for OlexSys, GUI svn.r5335)
;
_audit_update_record
;
2018-03-02 deposited with the CCDC.
2018-05-28 downloaded from the CCDC.
;
_cell_angle_alpha 90
_cell_angle_beta 112.9484(11)
_cell_angle_gamma 90
_cell_formula_units_Z 4
_cell_length_a 15.4096(14)
_cell_length_b 23.693(2)
_cell_length_c 19.0628(17)
_cell_measurement_reflns_used 9950
_cell_measurement_temperature 110
_cell_measurement_theta_max 25.541
_cell_measurement_theta_min 2.201
_cell_volume 6409.0(10)
_computing_cell_refinement 'SAINT v8.34A (Bruker, 2013)'
_computing_data_reduction 'SAINT v8.34A (Bruker, 2013)'
_computing_molecular_graphics 'Olex2 (Dolomanov et al., 2009)'
_computing_publication_material 'Olex2 (Dolomanov et al., 2009)'
_computing_structure_refinement 'XL (Sheldrick, 2008)'
_diffrn_ambient_temperature 110
_diffrn_measured_fraction_theta_full 0.998
_diffrn_measured_fraction_theta_max 0.994
_diffrn_measurement_device_type 'Bruker APEX-II CCD'
_diffrn_measurement_method '\f and \w scans'
_diffrn_radiation_type MoK\a
_diffrn_radiation_wavelength 0.71073
_diffrn_reflns_av_R_equivalents 0.0670
_diffrn_reflns_av_unetI/netI 0.0381
_diffrn_reflns_Laue_measured_fraction_full 0.998
_diffrn_reflns_Laue_measured_fraction_max 0.994
_diffrn_reflns_limit_h_max 20
_diffrn_reflns_limit_h_min -20
_diffrn_reflns_limit_k_max 30
_diffrn_reflns_limit_k_min -30
_diffrn_reflns_limit_l_max 24
_diffrn_reflns_limit_l_min -24
_diffrn_reflns_number 140726
_diffrn_reflns_point_group_measured_fraction_full 0.998
_diffrn_reflns_point_group_measured_fraction_max 0.994
_diffrn_reflns_theta_full 25.242
_diffrn_reflns_theta_max 27.614
_diffrn_reflns_theta_min 2.074
_diffrn_standards_number 0
_exptl_absorpt_coefficient_mu 0.303
_exptl_absorpt_correction_T_max 0.7456
_exptl_absorpt_correction_T_min 0.6917
_exptl_absorpt_correction_type multi-scan
_exptl_absorpt_process_details
'SADABS-2014/5 (Bruker,2014/5) was used for absorption correction. wR2(int) was 0.0797 before and 0.0572 after correction. The Ratio of minimum to maximum transmission is 0.9277. The \l/2 correction factor is 0.00150.'
_exptl_crystal_colour yellow
_exptl_crystal_colour_primary yellow
_exptl_crystal_density_diffrn 1.289
_exptl_crystal_description block
_exptl_crystal_F_000 2624
_exptl_crystal_size_max 0.5
_exptl_crystal_size_mid 0.3
_exptl_crystal_size_min 0.2
_refine_diff_density_max 0.915
_refine_diff_density_min -1.201
_refine_diff_density_rms 0.075
_refine_ls_extinction_method none
_refine_ls_goodness_of_fit_ref 1.074
_refine_ls_hydrogen_treatment mixed
_refine_ls_matrix_type full
_refine_ls_number_parameters 801
_refine_ls_number_reflns 14800
_refine_ls_number_restraints 36
_refine_ls_restrained_S_all 1.072
_refine_ls_R_factor_all 0.0805
_refine_ls_R_factor_gt 0.0543
_refine_ls_shift/su_max 0.000
_refine_ls_shift/su_mean 0.000
_refine_ls_structure_factor_coef Fsqd
_refine_ls_weighting_details 'w=1/[\s^2^(Fo^2^)+(0.0785P)^2^+7.7626P] where P=(Fo^2^+2Fc^2^)/3'
_refine_ls_weighting_scheme calc
_refine_ls_wR_factor_gt 0.1549
_refine_ls_wR_factor_ref 0.1724
_reflns_Friedel_coverage 0.000
_reflns_number_gt 10757
_reflns_number_total 14800
_reflns_threshold_expression 'I > 2\s(I)'
_cod_data_source_file c8sc01877d2.cif
_cod_data_source_block 1CN
_cod_depositor_comments 'Adding full bibliography for 1549471--1549474.cif.'
_cod_database_code 1549474
_shelx_shelxl_version_number 2014/7
_shelx_space_group_comment
;
The symmetry employed for this shelxl refinement is uniquely defined
by the following loop, which should always be used as a source of
symmetry information in preference to the above space-group names.
They are only intended as comments.
;
_olex2_refinement_description
;
1. Fixed Uiso
 At 1.2 times of:
  All C(H) groups, All C(H,H) groups
 At 1.5 times of:
  All C(H,H,H) groups
2. Uiso/Uaniso restraints and constraints
B2 \\sim B1 \\sim N2 \\sim C72: within 2A with sigma of 0.04 and sigma for
terminal atoms of 0.08
B2 \\sim B1 \\sim N1 \\sim C71: within 2A with sigma of 0.04 and sigma for
terminal atoms of 0.08
Uanis(N1) = Uanis(N2)
Uanis(C71) = Uanis(C72)
3. Others
 Sof(N2)=Sof(C72)=1-FVAR(1)
 Sof(N1)=Sof(C71)=FVAR(1)
4.a Secondary CH2 refined with riding coordinates:
 C55(H55A,H55B), C57(H57A,H57B), C58(H58A,H58B), C65(H65A,H65B), C67(H67A,
 H67B), C68(H68A,H68B), C69(H69A,H69B), C70(H70A,H70B)
4.b Aromatic/amide H refined with riding coordinates:
 C51(H51), C52(H52), C53(H53), C54(H54), C61(H61), C62(H62), C63(H63),
 C64(H64), C2(H2), C3(H3), C4(H4), C9(H9), C10(H10), C11(H11), C15(H15),
 C17(H17), C24(H24), C26(H26), C33(H33), C35(H35), C42(H42), C44(H44)
4.c Idealised Me refined as rotating group:
 C19(H19A,H19B,H19C), C20(H20A,H20B,H20C), C21(H21A,H21B,H21C), C28(H28A,H28B,
 H28C), C29(H29A,H29B,H29C), C30(H30A,H30B,H30C), C37(H37A,H37B,H37C), C38(H38A,
 H38B,H38C), C39(H39A,H39B,H39C), C46(H46A,H46B,H46C), C47(H47A,H47B,H47C),
 C48(H48A,H48B,H48C)
;
_olex2_submission_special_instructions 'No special instructions were received'

loop_
_space_group_symop_operation_xyz
'x, y, z'
'-x, y+1/2, -z+1/2'
'-x, -y, -z'
'x, -y-1/2, z-1/2'

loop_
_atom_site_label
_atom_site_type_symbol
_atom_site_fract_x
_atom_site_fract_y
_atom_site_fract_z
_atom_site_U_iso_or_equiv
_atom_site_adp_type
_atom_site_occupancy
_atom_site_site_symmetry_order
_atom_site_calc_flag
_atom_site_refinement_flags_posn
_atom_site_refinement_flags_adp
_atom_site_refinement_flags_occupancy
_atom_site_disorder_assembly
_atom_site_disorder_group
K1 K 0.14200(4) 0.39928(3) 0.05282(4) 0.02900(15) Uani 1 1 d . . . . .
Cl1 Cl 0.24750(6) 0.27866(3) 0.17120(4) 0.04079(19) Uani 1 1 d . . . . .
Cl2 Cl 0.25204(5) 0.18372(3) 0.07508(5) 0.0436(2) Uani 1 1 d . . . . .
O1 O 0.11412(13) 0.48107(8) 0.14499(11) 0.0278(4) Uani 1 1 d . . . . .
O2 O -0.02292(12) 0.41199(8) 0.07682(11) 0.0246(4) Uani 1 1 d . . . . .
O3 O 0.00111(13) 0.32206(8) -0.00995(11) 0.0246(4) Uani 1 1 d . . . . .
O4 O 0.17595(12) 0.30776(8) -0.02212(10) 0.0252(4) Uani 1 1 d . . . . .
O5 O 0.31700(12) 0.37225(8) 0.05651(10) 0.0238(4) Uani 1 1 d . . . . .
O6 O 0.29603(12) 0.46096(8) 0.14618(10) 0.0253(4) Uani 1 1 d . . . . .
C49 C 0.02515(18) 0.50274(12) 0.12769(15) 0.0240(5) Uani 1 1 d . . . . .
C50 C -0.04938(18) 0.46498(11) 0.09041(15) 0.0232(5) Uani 1 1 d . . . . .
C51 C -0.14151(19) 0.48222(12) 0.07216(15) 0.0261(6) Uani 1 1 d . . . . .
H51 H -0.1920 0.4571 0.0464 0.031 Uiso 1 1 calc R . . . .
C52 C -0.1602(2) 0.53604(12) 0.09138(16) 0.0288(6) Uani 1 1 d . . . . .
H52 H -0.2234 0.5476 0.0794 0.035 Uiso 1 1 calc R . . . .
C53 C -0.0872(2) 0.57272(12) 0.12782(17) 0.0300(6) Uani 1 1 d . . . . .
H53 H -0.1002 0.6095 0.1411 0.036 Uiso 1 1 calc R . . . .
C54 C 0.0058(2) 0.55635(12) 0.14535(17) 0.0294(6) Uani 1 1 d . . . . .
H54 H 0.0557 0.5822 0.1695 0.035 Uiso 1 1 calc R . . . .
C55 C -0.09775(18) 0.37307(12) 0.03825(16) 0.0265(6) Uani 1 1 d . . . . .
H55A H -0.1357 0.3869 -0.0138 0.032 Uiso 1 1 calc R . . . .
H55B H -0.1397 0.3694 0.0663 0.032 Uiso 1 1 calc R . . . .
C56 C -0.0546(2) 0.31709(12) 0.03439(18) 0.0279(6) Uani 1 1 d . . . . .
H56A H -0.105(2) 0.2896(14) 0.0132(18) 0.029(8) Uiso 1 1 d . . . . .
H56B H -0.020(2) 0.3025(14) 0.0818(19) 0.028(8) Uiso 1 1 d . . . . .
C57 C 0.03391(19) 0.26815(11) -0.02226(17) 0.0271(6) Uani 1 1 d . . . . .
H57A H -0.0205 0.2437 -0.0507 0.032 Uiso 1 1 calc R . . . .
H57B H 0.0702 0.2500 0.0274 0.032 Uiso 1 1 calc R . . . .
C58 C 0.09505(18) 0.27446(12) -0.06633(16) 0.0270(6) Uani 1 1 d . . . . .
H58A H 0.1154 0.2369 -0.0768 0.032 Uiso 1 1 calc R . . . .
H58B H 0.0595 0.2933 -0.1156 0.032 Uiso 1 1 calc R . . . .
C59 C 0.24699(18) 0.31209(11) -0.04893(15) 0.0238(5) Uani 1 1 d . . . . .
C60 C 0.32304(18) 0.34701(11) -0.00648(14) 0.0226(5) Uani 1 1 d . . . . .
C61 C 0.39773(18) 0.35406(12) -0.02900(15) 0.0253(5) Uani 1 1 d . . . . .
H61 H 0.4487 0.3782 -0.0010 0.030 Uiso 1 1 calc R . . . .
C62 C 0.3976(2) 0.32566(13) -0.09267(16) 0.0308(6) Uani 1 1 d . . . . .
H62 H 0.4491 0.3301 -0.1078 0.037 Uiso 1 1 calc R . . . .
C63 C 0.3239(2) 0.29119(14) -0.13394(17) 0.0340(7) Uani 1 1 d . . . . .
H63 H 0.3245 0.2719 -0.1775 0.041 Uiso 1 1 calc R . . . .
C64 C 0.2481(2) 0.28434(13) -0.11218(16) 0.0318(6) Uani 1 1 d . . . . .
H64 H 0.1970 0.2605 -0.1410 0.038 Uiso 1 1 calc R . . . .
C65 C 0.39499(18) 0.40696(12) 0.10224(15) 0.0244(5) Uani 1 1 d . . . . .
H65A H 0.4001 0.4402 0.0727 0.029 Uiso 1 1 calc R . . . .
H65B H 0.4545 0.3853 0.1181 0.029 Uiso 1 1 calc R . . . .
C66 C 0.37792(18) 0.42550(12) 0.17079(16) 0.0259(6) Uani 1 1 d . . . . .
H66A H 0.433(2) 0.4474(14) 0.2034(18) 0.032(8) Uiso 1 1 d . . . . .
H66B H 0.3667(19) 0.3924(13) 0.1997(16) 0.021(7) Uiso 1 1 d . . . . .
C67 C 0.28074(19) 0.48377(13) 0.20946(16) 0.0295(6) Uani 1 1 d . . . . .
H67A H 0.3351 0.5075 0.2404 0.035 Uiso 1 1 calc R . . . .
H67B H 0.2744 0.4528 0.2420 0.035 Uiso 1 1 calc R . . . .
C68 C 0.19270(19) 0.51861(12) 0.18077(18) 0.0309(6) Uani 1 1 d . . . . .
H68A H 0.1854 0.5389 0.2236 0.037 Uiso 1 1 calc R . . . .
H68B H 0.1958 0.5468 0.1435 0.037 Uiso 1 1 calc R . . . .
C69 C 0.3155(2) 0.24019(13) 0.13120(19) 0.0368(7) Uani 1 1 d . . . . .
H69A H 0.3359 0.2658 0.0995 0.044 Uiso 1 1 calc R . . . .
H69B H 0.3727 0.2255 0.1727 0.044 Uiso 1 1 calc R . . . .
Cl3 Cl 0.17824(6) 0.47411(4) 0.35050(5) 0.0455(2) Uani 1 1 d . . . . .
Cl4 Cl 0.18439(7) 0.36117(4) 0.29112(8) 0.0656(3) Uani 1 1 d . . . . .
C70 C 0.1123(2) 0.41460(14) 0.3039(2) 0.0423(8) Uani 1 1 d . . . . .
H70A H 0.0650 0.4261 0.2536 0.051 Uiso 1 1 calc R . . . .
H70B H 0.0780 0.3995 0.3343 0.051 Uiso 1 1 calc R . . . .
C1 C 0.29775(16) 0.79130(10) 0.40284(13) 0.0176(5) Uani 1 1 d . . . . .
C2 C 0.29937(17) 0.77354(11) 0.47520(14) 0.0207(5) Uani 1 1 d . . . . .
H2 H 0.2805 0.7360 0.4795 0.025 Uiso 1 1 calc R . . . .
C3 C 0.32653(18) 0.80752(12) 0.53918(14) 0.0230(5) Uani 1 1 d . . . . .
H3 H 0.3267 0.7924 0.5854 0.028 Uiso 1 1 calc R . . . .
C4 C 0.35393(17) 0.86403(12) 0.53737(14) 0.0230(5) Uani 1 1 d . . . . .
H4 H 0.3731 0.8878 0.5809 0.028 Uiso 1 1 calc R . . . .
C5 C 0.35092(16) 0.88223(11) 0.46848(14) 0.0189(5) Uani 1 1 d . . . . .
C6 C 0.32247(16) 0.84711(10) 0.40265(13) 0.0175(5) Uani 1 1 d . . . . .
C7 C 0.34011(16) 0.89696(10) 0.35784(14) 0.0179(5) Uani 1 1 d . . . . .
C8 C 0.33562(16) 0.91788(10) 0.28896(13) 0.0177(5) Uani 1 1 d . . . . .
C9 C 0.37277(17) 0.97395(10) 0.29530(15) 0.0209(5) Uani 1 1 d . . . . .
H9 H 0.3782 0.9900 0.2515 0.025 Uiso 1 1 calc R . . . .
C10 C 0.40114(17) 1.00606(11) 0.36051(15) 0.0229(5) Uani 1 1 d . . . . .
H10 H 0.4235 1.0433 0.3597 0.027 Uiso 1 1 calc R . . . .
C11 C 0.39780(17) 0.98501(11) 0.42851(15) 0.0227(5) Uani 1 1 d . . . . .
H11 H 0.4141 1.0073 0.4732 0.027 Uiso 1 1 calc R . . . .
C12 C 0.36928(16) 0.92995(11) 0.42545(14) 0.0189(5) Uani 1 1 d . . . . .
C13 C 0.33941(17) 0.70255(10) 0.31914(14) 0.0180(5) Uani 1 1 d . . . . .
C14 C 0.30774(18) 0.67088(10) 0.25075(14) 0.0205(5) Uani 1 1 d . . . . .
C15 C 0.36644(19) 0.63157(11) 0.23696(15) 0.0241(5) Uani 1 1 d . . . . .
H15 H 0.3431 0.6108 0.1907 0.029 Uiso 1 1 calc R . . . .
C16 C 0.4574(2) 0.62182(11) 0.28818(16) 0.0266(6) Uani 1 1 d . . . . .
C17 C 0.48973(18) 0.65359(11) 0.35446(15) 0.0245(5) Uani 1 1 d . . . . .
H17 H 0.5522 0.6478 0.3905 0.029 Uiso 1 1 calc R . . . .
C18 C 0.43357(18) 0.69385(11) 0.37005(14) 0.0211(5) Uani 1 1 d . . . . .
C19 C 0.20997(19) 0.67680(11) 0.18888(15) 0.0248(5) Uani 1 1 d . . . . .
H19A H 0.1631 0.6634 0.2080 0.037 Uiso 1 1 calc GR . . . .
H19B H 0.2057 0.6543 0.1445 0.037 Uiso 1 1 calc GR . . . .
H19C H 0.1979 0.7165 0.1740 0.037 Uiso 1 1 calc GR . . . .
C20 C 0.5190(2) 0.57802(14) 0.2735(2) 0.0395(7) Uani 1 1 d . . . . .
H20A H 0.5276 0.5462 0.3083 0.059 Uiso 1 1 calc GR . . . .
H20B H 0.5805 0.5946 0.2817 0.059 Uiso 1 1 calc GR . . . .
H20C H 0.4890 0.5647 0.2207 0.059 Uiso 1 1 calc GR . . . .
C21 C 0.47952(19) 0.72585(12) 0.44405(16) 0.0286(6) Uani 1 1 d . . . . .
H21A H 0.4697 0.7664 0.4343 0.043 Uiso 1 1 calc GR . . . .
H21B H 0.5472 0.7178 0.4660 0.043 Uiso 1 1 calc GR . . . .
H21C H 0.4514 0.7141 0.4798 0.043 Uiso 1 1 calc GR . . . .
C22 C 0.16466(17) 0.71854(10) 0.32380(13) 0.0186(5) Uani 1 1 d . . . . .
C23 C 0.15995(18) 0.66324(11) 0.35034(14) 0.0202(5) Uani 1 1 d . . . . .
C24 C 0.07345(18) 0.63927(11) 0.34119(15) 0.0235(5) Uani 1 1 d . . . . .
H24 H 0.0724 0.6017 0.3583 0.028 Uiso 1 1 calc R . . . .
C25 C -0.01096(18) 0.66821(12) 0.30813(15) 0.0248(5) Uani 1 1 d . . . . .
C26 C -0.00633(18) 0.72333(12) 0.28575(15) 0.0244(5) Uani 1 1 d . . . . .
H26 H -0.0628 0.7447 0.2649 0.029 Uiso 1 1 calc R . . . .
C27 C 0.07865(18) 0.74847(11) 0.29284(14) 0.0227(5) Uani 1 1 d . . . . .
C28 C 0.24595(19) 0.62664(11) 0.39089(15) 0.0241(5) Uani 1 1 d . . . . .
H28A H 0.2648 0.6080 0.3531 0.036 Uiso 1 1 calc GR . . . .
H28B H 0.2307 0.5980 0.4214 0.036 Uiso 1 1 calc GR . . . .
H28C H 0.2978 0.6503 0.4243 0.036 Uiso 1 1 calc GR . . . .
C29 C -0.10343(19) 0.64190(14) 0.30032(17) 0.0326(6) Uani 1 1 d . . . . .
H29A H -0.0945 0.6013 0.3107 0.049 Uiso 1 1 calc GR . . . .
H29B H -0.1500 0.6478 0.2484 0.049 Uiso 1 1 calc GR . . . .
H29C H -0.1258 0.6595 0.3367 0.049 Uiso 1 1 calc GR . . . .
C30 C 0.07325(19) 0.80931(12) 0.26694(17) 0.0298(6) Uani 1 1 d . . . . .
H30A H 0.1276 0.8302 0.3022 0.045 Uiso 1 1 calc GR . . . .
H30B H 0.0150 0.8265 0.2662 0.045 Uiso 1 1 calc GR . . . .
H30C H 0.0736 0.8106 0.2157 0.045 Uiso 1 1 calc GR . . . .
C31 C 0.36859(17) 0.89013(10) 0.16624(14) 0.0185(5) Uani 1 1 d . . . . .
C32 C 0.36656(18) 0.93486(11) 0.11585(14) 0.0224(5) Uani 1 1 d . . . . .
C33 C 0.43394(19) 0.93820(12) 0.08417(15) 0.0269(6) Uani 1 1 d . . . . .
H33 H 0.4314 0.9691 0.0516 0.032 Uiso 1 1 calc R . . . .
C34 C 0.50429(19) 0.89850(13) 0.09808(15) 0.0276(6) Uani 1 1 d . . . . .
C35 C 0.50767(18) 0.85560(12) 0.14730(15) 0.0258(6) Uani 1 1 d . . . . .
H35 H 0.5558 0.8279 0.1584 0.031 Uiso 1 1 calc R . . . .
C36 C 0.44291(17) 0.85108(11) 0.18167(14) 0.0216(5) Uani 1 1 d . . . . .
C37 C 0.29081(19) 0.97940(12) 0.09008(16) 0.0279(6) Uani 1 1 d . . . . .
H37A H 0.2349 0.9643 0.0487 0.042 Uiso 1 1 calc GR . . . .
H37B H 0.3140 1.0125 0.0719 0.042 Uiso 1 1 calc GR . . . .
H37C H 0.2742 0.9903 0.1329 0.042 Uiso 1 1 calc GR . . . .
C38 C 0.5744(2) 0.90326(16) 0.0609(2) 0.0413(8) Uani 1 1 d . . . . .
H38A H 0.5406 0.9062 0.0055 0.062 Uiso 1 1 calc GR . . . .
H38B H 0.6148 0.8697 0.0730 0.062 Uiso 1 1 calc GR . . . .
H38C H 0.6134 0.9370 0.0799 0.062 Uiso 1 1 calc GR . . . .
C39 C 0.4570(2) 0.80202(13) 0.23605(17) 0.0308(6) Uani 1 1 d . . . . .
H39A H 0.4513 0.8154 0.2827 0.046 Uiso 1 1 calc GR . . . .
H39B H 0.5198 0.7858 0.2487 0.046 Uiso 1 1 calc GR . . . .
H39C H 0.4090 0.7732 0.2119 0.046 Uiso 1 1 calc GR . . . .
C40 C 0.18125(16) 0.90233(10) 0.14861(13) 0.0172(5) Uani 1 1 d . . . . .
C41 C 0.12135(18) 0.94149(10) 0.16356(15) 0.0211(5) Uani 1 1 d . . . . .
C42 C 0.03083(18) 0.95132(11) 0.10929(16) 0.0255(6) Uani 1 1 d . . . . .
H42 H -0.0068 0.9791 0.1199 0.031 Uiso 1 1 calc R . . . .
C43 C -0.00683(18) 0.92258(11) 0.04091(15) 0.0254(5) Uani 1 1 d . . . . .
C44 C 0.04965(18) 0.88234(11) 0.02775(15) 0.0231(5) Uani 1 1 d . . . . .
H44 H 0.0252 0.8610 -0.0180 0.028 Uiso 1 1 calc R . . . .
C45 C 0.14123(17) 0.87189(10) 0.07924(14) 0.0192(5) Uani 1 1 d . . . . .
C46 C 0.1480(2) 0.97509(13) 0.23613(16) 0.0314(6) Uani 1 1 d . . . . .
H46A H 0.1704 0.9494 0.2799 0.047 Uiso 1 1 calc GR . . . .
H46B H 0.0928 0.9958 0.2358 0.047 Uiso 1 1 calc GR . . . .
H46C H 0.1981 1.0018 0.2399 0.047 Uiso 1 1 calc GR . . . .
C47 C -0.1045(2) 0.93515(14) -0.01573(18) 0.0361(7) Uani 1 1 d . . . . .
H47A H -0.1496 0.9303 0.0086 0.054 Uiso 1 1 calc GR . . . .
H47B H -0.1205 0.9092 -0.0590 0.054 Uiso 1 1 calc GR . . . .
H47C H -0.1073 0.9741 -0.0337 0.054 Uiso 1 1 calc GR . . . .
C48 C 0.19505(18) 0.82754(11) 0.05629(14) 0.0233(5) Uani 1 1 d . . . . .
H48A H 0.2514 0.8445 0.0530 0.035 Uiso 1 1 calc GR . . . .
H48B H 0.1550 0.8120 0.0065 0.035 Uiso 1 1 calc GR . . . .
H48C H 0.2139 0.7973 0.0943 0.035 Uiso 1 1 calc GR . . . .
B2 B 0.29104(19) 0.88666(11) 0.20561(15) 0.0171(5) Uani 1 1 d . U . . .
B1 B 0.26444(19) 0.74742(12) 0.33100(15) 0.0176(5) Uani 1 1 d . U . . .
N1 N 0.2753(17) 0.8238(11) 0.2317(13) 0.016(3) Uani 0.47(3) 1 d . U P A 1
C71 C 0.257(2) 0.7917(14) 0.2641(13) 0.020(4) Uani 0.47(3) 1 d . U P A 1
N2 N 0.2529(13) 0.7889(8) 0.2633(10) 0.016(3) Uani 0.53(3) 1 d . U P A 2
C72 C 0.2732(19) 0.8273(13) 0.2306(12) 0.020(4) Uani 0.53(3) 1 d . U P A 2

loop_
_atom_site_aniso_label
_atom_site_aniso_U_11
_atom_site_aniso_U_22
_atom_site_aniso_U_33
_atom_site_aniso_U_23
_atom_site_aniso_U_13
_atom_site_aniso_U_12
K1 0.0233(3) 0.0322(3) 0.0341(3) -0.0120(3) 0.0139(2) -0.0088(2)
Cl1 0.0534(5) 0.0382(4) 0.0319(4) 0.0021(3) 0.0179(3) -0.0023(3)
Cl2 0.0325(4) 0.0361(4) 0.0550(5) -0.0090(4) 0.0092(3) -0.0027(3)
O1 0.0209(9) 0.0260(10) 0.0333(10) -0.0060(8) 0.0071(8) -0.0026(7)
O2 0.0209(9) 0.0220(9) 0.0309(10) -0.0054(8) 0.0100(8) -0.0046(7)
O3 0.0241(9) 0.0217(9) 0.0307(10) -0.0025(8) 0.0136(8) -0.0039(7)
O4 0.0216(9) 0.0280(10) 0.0259(9) -0.0056(8) 0.0092(7) -0.0063(7)
O5 0.0210(9) 0.0262(10) 0.0243(9) -0.0037(7) 0.0088(7) -0.0047(7)
O6 0.0210(9) 0.0270(10) 0.0251(9) -0.0016(8) 0.0058(7) 0.0008(7)
C49 0.0201(12) 0.0270(14) 0.0242(13) 0.0001(10) 0.0077(10) -0.0013(10)
C50 0.0246(13) 0.0237(13) 0.0226(12) 0.0025(10) 0.0105(10) -0.0010(10)
C51 0.0235(13) 0.0311(15) 0.0241(13) 0.0038(11) 0.0097(11) -0.0031(11)
C52 0.0259(13) 0.0299(15) 0.0322(14) 0.0086(12) 0.0132(12) 0.0053(11)
C53 0.0339(15) 0.0222(14) 0.0353(15) 0.0045(11) 0.0151(12) 0.0056(11)
C54 0.0302(14) 0.0237(14) 0.0341(15) -0.0022(11) 0.0122(12) -0.0044(11)
C55 0.0214(12) 0.0282(14) 0.0312(14) -0.0052(11) 0.0116(11) -0.0086(10)
C56 0.0273(14) 0.0258(14) 0.0335(15) -0.0006(12) 0.0152(12) -0.0077(11)
C57 0.0250(13) 0.0214(13) 0.0338(14) -0.0049(11) 0.0103(11) -0.0045(10)
C58 0.0239(13) 0.0276(14) 0.0271(13) -0.0080(11) 0.0073(11) -0.0063(11)
C59 0.0210(12) 0.0263(13) 0.0239(13) 0.0015(10) 0.0084(10) 0.0010(10)
C60 0.0220(12) 0.0226(13) 0.0219(12) 0.0038(10) 0.0069(10) 0.0030(10)
C61 0.0200(12) 0.0266(14) 0.0276(13) 0.0044(11) 0.0077(10) 0.0021(10)
C62 0.0252(13) 0.0385(16) 0.0315(15) 0.0052(12) 0.0140(12) 0.0030(12)
C63 0.0301(15) 0.0458(18) 0.0272(14) -0.0045(13) 0.0123(12) 0.0059(13)
C64 0.0242(13) 0.0387(17) 0.0283(14) -0.0056(12) 0.0058(11) -0.0005(12)
C65 0.0187(12) 0.0262(14) 0.0267(13) -0.0009(11) 0.0071(10) -0.0057(10)
C66 0.0190(12) 0.0283(14) 0.0254(13) -0.0011(11) 0.0033(10) -0.0026(10)
C67 0.0233(13) 0.0328(15) 0.0288(14) -0.0080(12) 0.0063(11) -0.0032(11)
C68 0.0239(13) 0.0254(14) 0.0386(16) -0.0102(12) 0.0071(12) -0.0050(11)
C69 0.0331(15) 0.0326(16) 0.0400(17) -0.0016(13) 0.0088(13) -0.0063(13)
Cl3 0.0461(5) 0.0372(4) 0.0622(5) -0.0138(4) 0.0309(4) -0.0114(3)
Cl4 0.0433(5) 0.0360(5) 0.1199(9) -0.0207(5) 0.0345(6) -0.0043(4)
C70 0.0391(17) 0.0342(17) 0.059(2) -0.0100(15) 0.0245(16) -0.0042(14)
C1 0.0160(11) 0.0194(12) 0.0175(11) 0.0002(9) 0.0068(9) 0.0034(9)
C2 0.0207(12) 0.0215(12) 0.0213(12) 0.0015(10) 0.0096(10) 0.0008(9)
C3 0.0226(12) 0.0316(14) 0.0164(11) 0.0011(10) 0.0095(10) 0.0010(10)
C4 0.0222(12) 0.0299(14) 0.0183(12) -0.0052(10) 0.0093(10) -0.0006(10)
C5 0.0161(11) 0.0209(12) 0.0187(11) -0.0030(9) 0.0057(9) 0.0017(9)
C6 0.0152(11) 0.0212(12) 0.0159(11) -0.0013(9) 0.0059(9) 0.0025(9)
C7 0.0153(11) 0.0164(11) 0.0213(12) -0.0028(9) 0.0064(9) -0.0008(9)
C8 0.0163(11) 0.0180(12) 0.0185(11) -0.0014(9) 0.0063(9) 0.0010(9)
C9 0.0210(12) 0.0189(12) 0.0243(12) 0.0006(10) 0.0104(10) 0.0000(9)
C10 0.0220(12) 0.0168(12) 0.0304(14) -0.0023(10) 0.0109(11) -0.0033(9)
C11 0.0205(12) 0.0225(13) 0.0240(12) -0.0068(10) 0.0075(10) -0.0032(10)
C12 0.0164(11) 0.0215(12) 0.0192(11) -0.0022(9) 0.0074(9) 0.0011(9)
C13 0.0212(12) 0.0152(11) 0.0201(11) 0.0032(9) 0.0108(10) -0.0010(9)
C14 0.0256(12) 0.0174(12) 0.0207(12) 0.0024(9) 0.0115(10) -0.0009(9)
C15 0.0329(14) 0.0205(13) 0.0239(13) -0.0010(10) 0.0166(11) 0.0002(10)
C16 0.0338(14) 0.0217(13) 0.0315(14) 0.0024(11) 0.0205(12) 0.0047(11)
C17 0.0237(13) 0.0248(13) 0.0266(13) 0.0051(11) 0.0115(11) 0.0062(10)
C18 0.0235(12) 0.0183(12) 0.0231(12) 0.0027(10) 0.0109(10) 0.0002(9)
C19 0.0280(13) 0.0234(13) 0.0214(12) -0.0040(10) 0.0078(11) -0.0025(10)
C20 0.0396(17) 0.0389(18) 0.0441(18) -0.0033(14) 0.0209(14) 0.0142(14)
C21 0.0216(13) 0.0296(15) 0.0278(14) -0.0045(11) 0.0024(11) 0.0049(11)
C22 0.0197(11) 0.0189(12) 0.0176(11) -0.0018(9) 0.0078(9) -0.0012(9)
C23 0.0240(12) 0.0207(12) 0.0168(11) -0.0005(9) 0.0089(10) 0.0001(10)
C24 0.0274(13) 0.0220(13) 0.0232(12) -0.0023(10) 0.0124(11) -0.0045(10)
C25 0.0248(13) 0.0291(14) 0.0218(12) -0.0058(10) 0.0106(10) -0.0063(11)
C26 0.0187(12) 0.0292(14) 0.0234(12) -0.0020(10) 0.0062(10) 0.0023(10)
C27 0.0213(12) 0.0252(13) 0.0212(12) -0.0005(10) 0.0080(10) 0.0008(10)
C28 0.0286(13) 0.0184(12) 0.0273(13) 0.0049(10) 0.0131(11) 0.0002(10)
C29 0.0252(14) 0.0378(16) 0.0359(16) -0.0021(13) 0.0131(12) -0.0084(12)
C30 0.0236(13) 0.0264(14) 0.0389(16) 0.0067(12) 0.0117(12) 0.0068(11)
C31 0.0189(11) 0.0175(12) 0.0182(11) -0.0012(9) 0.0063(9) -0.0010(9)
C32 0.0234(12) 0.0223(13) 0.0211(12) 0.0005(10) 0.0083(10) -0.0007(10)
C33 0.0284(14) 0.0306(15) 0.0237(13) 0.0030(11) 0.0122(11) -0.0045(11)
C34 0.0243(13) 0.0360(15) 0.0254(13) -0.0059(11) 0.0130(11) -0.0066(11)
C35 0.0206(12) 0.0283(14) 0.0286(13) -0.0055(11) 0.0097(11) 0.0015(10)
C36 0.0207(12) 0.0205(12) 0.0214(12) -0.0022(10) 0.0060(10) 0.0004(10)
C37 0.0282(14) 0.0240(14) 0.0327(14) 0.0101(11) 0.0129(12) 0.0028(11)
C38 0.0347(16) 0.057(2) 0.0424(18) -0.0047(16) 0.0262(14) -0.0051(15)
C39 0.0244(13) 0.0309(15) 0.0386(16) 0.0111(12) 0.0138(12) 0.0104(11)
C40 0.0186(11) 0.0158(11) 0.0176(11) 0.0019(9) 0.0073(9) -0.0002(9)
C41 0.0232(12) 0.0163(12) 0.0243(12) -0.0011(10) 0.0098(10) -0.0003(9)
C42 0.0214(12) 0.0236(13) 0.0319(14) -0.0007(11) 0.0107(11) 0.0036(10)
C43 0.0228(13) 0.0220(13) 0.0283(13) 0.0032(11) 0.0066(11) 0.0010(10)
C44 0.0256(13) 0.0209(12) 0.0210(12) -0.0010(10) 0.0071(10) -0.0021(10)
C45 0.0231(12) 0.0166(12) 0.0198(11) 0.0018(9) 0.0102(10) -0.0016(9)
C46 0.0263(14) 0.0330(16) 0.0325(15) -0.0103(12) 0.0089(12) 0.0095(12)
C47 0.0262(14) 0.0379(17) 0.0355(16) -0.0019(13) 0.0023(12) 0.0059(12)
C48 0.0257(13) 0.0249(13) 0.0183(12) -0.0047(10) 0.0073(10) 0.0004(10)
B2 0.0189(13) 0.0146(12) 0.0161(12) 0.0000(10) 0.0050(10) 0.0008(10)
B1 0.0184(13) 0.0166(13) 0.0167(12) 0.0005(10) 0.0057(10) 0.0023(10)
N1 0.015(5) 0.009(4) 0.021(5) -0.005(4) 0.005(4) -0.001(3)
C71 0.024(6) 0.024(8) 0.010(5) 0.001(5) 0.006(4) 0.006(5)
N2 0.015(5) 0.009(4) 0.021(5) -0.005(4) 0.005(4) -0.001(3)
C72 0.024(6) 0.024(8) 0.010(5) 0.001(5) 0.006(4) 0.006(5)

loop_
_atom_type_symbol
_atom_type_description
_atom_type_scat_dispersion_real
_atom_type_scat_dispersion_imag
_atom_type_scat_source
C C 0.0033 0.0016 'International Tables Vol C Tables 4.2.6.8 and 6.1.1.4'
H H 0.0000 0.0000 'International Tables Vol C Tables 4.2.6.8 and 6.1.1.4'
B B 0.0013 0.0007 'International Tables Vol C Tables 4.2.6.8 and 6.1.1.4'
Cl Cl 0.1484 0.1585 'International Tables Vol C Tables 4.2.6.8 and 6.1.1.4'
K K 0.2009 0.2494 'International Tables Vol C Tables 4.2.6.8 and 6.1.1.4'
N N 0.0061 0.0033 'International Tables Vol C Tables 4.2.6.8 and 6.1.1.4'
O O 0.0106 0.0060 'International Tables Vol C Tables 4.2.6.8 and 6.1.1.4'

loop_
_geom_angle_atom_site_label_1
_geom_angle_atom_site_label_2
_geom_angle_atom_site_label_3
_geom_angle
_geom_angle_site_symmetry_1
_geom_angle_site_symmetry_3
O1 K1 Cl1 107.57(5) . .
O1 K1 O2 55.78(5) . .
O1 K1 O6 61.75(5) . .
O1 K1 C52 107.06(7) . 3_565
O1 K1 C53 119.11(7) . 3_565
O2 K1 Cl1 101.62(5) . .
O2 K1 C52 118.39(7) . 3_565
O2 K1 C53 105.93(7) . 3_565
O3 K1 Cl1 80.27(4) . .
O3 K1 O1 117.04(6) . .
O3 K1 O2 61.41(5) . .
O3 K1 O4 61.66(5) . .
O3 K1 O5 117.37(6) . .
O3 K1 O6 166.40(6) . .
O3 K1 C52 105.12(7) . 3_565
O3 K1 C53 80.80(7) . 3_565
O4 K1 Cl1 64.61(4) . .
O4 K1 O1 172.06(6) . .
O4 K1 O2 122.89(6) . .
O4 K1 O6 117.43(6) . .
O4 K1 C52 80.58(7) . 3_565
O4 K1 C53 68.78(7) . 3_565
O5 K1 Cl1 66.49(4) . .
O5 K1 O1 122.87(6) . .
O5 K1 O2 167.62(6) . .
O5 K1 O4 56.42(5) . .
O5 K1 O6 61.23(5) . .
O5 K1 C52 73.99(6) . 3_565
O5 K1 C53 85.55(6) . 3_565
O6 K1 Cl1 87.23(4) . .
O6 K1 O2 116.69(6) . .
O6 K1 C52 87.69(7) . 3_565
O6 K1 C53 111.98(7) . 3_565
C52 K1 Cl1 137.27(5) 3_565 .
C52 K1 C53 24.33(7) 3_565 3_565
C53 K1 Cl1 133.27(5) 3_565 .
C69 Cl1 K1 109.65(11) . .
C49 O1 K1 119.78(15) . .
C49 O1 C68 117.2(2) . .
C68 O1 K1 115.08(16) . .
C50 O2 K1 119.27(15) . .
C50 O2 C55 116.4(2) . .
C55 O2 K1 116.83(15) . .
C56 O3 K1 110.81(15) . .
C56 O3 C57 111.0(2) . .
C57 O3 K1 113.56(14) . .
C58 O4 K1 116.05(15) . .
C59 O4 K1 118.13(15) . .
C59 O4 C58 117.1(2) . .
C60 O5 K1 118.60(14) . .
C60 O5 C65 116.9(2) . .
C65 O5 K1 117.57(15) . .
C66 O6 K1 109.03(15) . .
C67 O6 K1 111.23(15) . .
C67 O6 C66 111.1(2) . .
O1 C49 C50 115.0(2) . .
C54 C49 O1 125.2(2) . .
C54 C49 C50 119.8(2) . .
O2 C50 C49 115.5(2) . .
O2 C50 C51 124.9(2) . .
C51 C50 C49 119.5(2) . .
C50 C51 C52 120.2(3) . .
C51 C52 K1 96.59(17) . 3_565
C53 C52 K1 78.82(17) . 3_565
C53 C52 C51 120.0(3) . .
C52 C53 K1 76.85(17) . 3_565
C52 C53 C54 120.5(3) . .
C54 C53 K1 97.36(18) . 3_565
C49 C54 C53 120.0(3) . .
O2 C55 C56 108.1(2) . .
O3 C56 C55 109.7(2) . .
O3 C57 C58 110.1(2) . .
O4 C58 C57 108.5(2) . .
O4 C59 C60 115.7(2) . .
C64 C59 O4 124.7(2) . .
C64 C59 C60 119.5(2) . .
O5 C60 C59 115.7(2) . .
O5 C60 C61 124.4(2) . .
C61 C60 C59 120.0(2) . .
C60 C61 C62 119.6(3) . .
C63 C62 C61 120.6(3) . .
C62 C63 C64 120.1(3) . .
C59 C64 C63 120.1(3) . .
O5 C65 C66 107.9(2) . .
O6 C66 C65 108.6(2) . .
O6 C67 C68 109.0(2) . .
O1 C68 C67 107.9(2) . .
Cl2 C69 Cl1 111.89(17) . .
Cl3 C70 Cl4 111.91(18) . .
C2 C1 B1 120.1(2) . .
C6 C1 C2 112.6(2) . .
C6 C1 B1 127.3(2) . .
C3 C2 C1 124.3(2) . .
C2 C3 C4 121.5(2) . .
C5 C4 C3 115.2(2) . .
C4 C5 C6 123.1(2) . .
C4 C5 C12 145.9(2) . .
C6 C5 C12 91.00(19) . .
C1 C6 C5 123.3(2) . .
C1 C6 C7 147.7(2) . .
C5 C6 C7 88.87(19) . .
C8 C7 C6 148.0(2) . .
C8 C7 C12 123.1(2) . .
C12 C7 C6 88.90(19) . .
C7 C8 C9 112.5(2) . .
C7 C8 B2 127.3(2) . .
C9 C8 B2 120.2(2) . .
C10 C9 C8 124.4(2) . .
C9 C10 C11 121.6(2) . .
C12 C11 C10 115.1(2) . .
C7 C12 C5 91.2(2) . .
C11 C12 C5 145.8(2) . .
C11 C12 C7 123.0(2) . .
C14 C13 B1 117.4(2) . .
C18 C13 C14 116.7(2) . .
C18 C13 B1 126.0(2) . .
C13 C14 C19 123.3(2) . .
C15 C14 C13 120.8(2) . .
C15 C14 C19 115.9(2) . .
C16 C15 C14 122.2(2) . .
C15 C16 C17 117.4(2) . .
C15 C16 C20 121.6(3) . .
C17 C16 C20 121.0(3) . .
C16 C17 C18 122.2(2) . .
C13 C18 C21 123.4(2) . .
C17 C18 C13 120.7(2) . .
C17 C18 C21 116.0(2) . .
C23 C22 B1 122.2(2) . .
C27 C22 C23 116.3(2) . .
C27 C22 B1 121.5(2) . .
C22 C23 C28 123.6(2) . .
C24 C23 C22 120.7(2) . .
C24 C23 C28 115.6(2) . .
C25 C24 C23 122.5(2) . .
C24 C25 C29 121.6(3) . .
C26 C25 C24 117.1(2) . .
C26 C25 C29 121.3(3) . .
C25 C26 C27 122.1(2) . .
C22 C27 C30 122.5(2) . .
C26 C27 C22 121.2(2) . .
C26 C27 C30 116.4(2) . .
C32 C31 B2 121.2(2) . .
C36 C31 C32 115.6(2) . .
C36 C31 B2 123.2(2) . .
C31 C32 C37 123.5(2) . .
C33 C32 C31 120.8(2) . .
C33 C32 C37 115.6(2) . .
C34 C33 C32 122.7(3) . .
C33 C34 C38 120.7(3) . .
C35 C34 C33 117.0(2) . .
C35 C34 C38 122.2(3) . .
C34 C35 C36 122.4(3) . .
C31 C36 C39 122.2(2) . .
C35 C36 C31 121.5(2) . .
C35 C36 C39 116.2(2) . .
C41 C40 C45 116.1(2) . .
C41 C40 B2 126.5(2) . .
C45 C40 B2 117.3(2) . .
C40 C41 C46 124.4(2) . .
C42 C41 C40 120.2(2) . .
C42 C41 C46 115.4(2) . .
C43 C42 C41 123.2(2) . .
C42 C43 C47 121.0(3) . .
C44 C43 C42 116.7(2) . .
C44 C43 C47 122.3(3) . .
C43 C44 C45 122.2(2) . .
C40 C45 C48 122.5(2) . .
C44 C45 C40 121.3(2) . .
C44 C45 C48 116.2(2) . .
C8 B2 C31 108.38(19) . .
C8 B2 C40 118.0(2) . .
C31 B2 C40 115.3(2) . .
N1 B2 C8 100.0(8) . .
N1 B2 C31 114.2(9) . .
N1 B2 C40 99.8(8) . .
C72 B2 C8 99.8(8) . .
C72 B2 C31 115.8(9) . .
C72 B2 C40 98.5(9) . .
C1 B1 C13 121.1(2) . .
C1 B1 C22 108.3(2) . .
C22 B1 C13 113.8(2) . .
C71 B1 C1 98.6(10) . .
C71 B1 C13 98.5(11) . .
C71 B1 C22 115.4(11) . .
N2 B1 C1 100.9(7) . .
N2 B1 C13 98.7(8) . .
N2 B1 C22 112.9(7) . .
C71 N1 B2 158(3) . .
N1 C71 B1 162(3) . .
C72 N2 B1 157.0(19) . .
N2 C72 B2 163(2) . .

loop_
_geom_bond_atom_site_label_1
_geom_bond_atom_site_label_2
_geom_bond_distance
_geom_bond_site_symmetry_2
K1 Cl1 3.6113(11) .
K1 O1 2.760(2) .
K1 O2 2.7687(19) .
K1 O3 2.7326(19) .
K1 O4 2.7567(19) .
K1 O5 2.7458(19) .
K1 O6 2.7645(19) .
K1 C52 3.253(3) 3_565
K1 C53 3.278(3) 3_565
Cl1 C69 1.770(3) .
Cl2 C69 1.754(3) .
O1 C49 1.378(3) .
O1 C68 1.442(3) .
O2 C50 1.375(3) .
O2 C55 1.435(3) .
O3 C56 1.426(3) .
O3 C57 1.426(3) .
O4 C58 1.438(3) .
O4 C59 1.381(3) .
O5 C60 1.377(3) .
O5 C65 1.437(3) .
O6 C66 1.434(3) .
O6 C67 1.423(3) .
C49 C50 1.410(4) .
C49 C54 1.376(4) .
C50 C51 1.385(4) .
C51 C52 1.388(4) .
C52 K1 3.253(3) 3_565
C52 C53 1.376(4) .
C53 K1 3.278(3) 3_565
C53 C54 1.393(4) .
C55 C56 1.498(4) .
C57 C58 1.494(4) .
C59 C60 1.405(4) .
C59 C64 1.379(4) .
C60 C61 1.386(4) .
C61 C62 1.387(4) .
C62 C63 1.371(4) .
C63 C64 1.393(4) .
C65 C66 1.496(4) .
C67 C68 1.497(4) .
Cl3 C70 1.762(3) .
Cl4 C70 1.763(3) .
C1 C2 1.433(3) .
C1 C6 1.376(3) .
C1 B1 1.635(4) .
C2 C3 1.383(4) .
C3 C4 1.408(4) .
C4 C5 1.366(4) .
C5 C6 1.425(3) .
C5 C12 1.487(4) .
C6 C7 1.543(3) .
C7 C8 1.380(3) .
C7 C12 1.422(3) .
C8 C9 1.433(3) .
C8 B2 1.641(4) .
C9 C10 1.375(4) .
C10 C11 1.408(4) .
C11 C12 1.371(4) .
C13 C14 1.416(3) .
C13 C18 1.411(3) .
C13 B1 1.649(4) .
C14 C15 1.393(4) .
C14 C19 1.515(3) .
C15 C16 1.379(4) .
C16 C17 1.386(4) .
C16 C20 1.505(4) .
C17 C18 1.395(4) .
C18 C21 1.512(4) .
C22 C23 1.416(4) .
C22 C27 1.413(3) .
C22 B1 1.639(4) .
C23 C24 1.396(4) .
C23 C28 1.519(4) .
C24 C25 1.386(4) .
C25 C26 1.384(4) .
C25 C29 1.508(4) .
C26 C27 1.396(4) .
C27 C30 1.516(4) .
C31 C32 1.423(4) .
C31 C36 1.411(3) .
C31 B2 1.643(4) .
C32 C33 1.392(4) .
C32 C37 1.507(4) .
C33 C34 1.381(4) .
C34 C35 1.370(4) .
C34 C38 1.511(4) .
C35 C36 1.395(4) .
C36 C39 1.516(4) .
C40 C41 1.414(3) .
C40 C45 1.419(3) .
C40 B2 1.657(3) .
C41 C42 1.395(4) .
C41 C46 1.508(4) .
C42 C43 1.382(4) .
C43 C44 1.378(4) .
C43 C47 1.501(4) .
C44 C45 1.391(3) .
C45 C48 1.505(4) .
B2 N1 1.62(3) .
B2 C72 1.54(4) .
B1 C71 1.62(3) .
B1 N2 1.58(2) .
N1 C71 1.08(4) .
N2 C72 1.21(4) .
